data_4086548
loop_
_publ_author_name
'Bhattacharjee, Hridaynath'
'Martell, Jonathon D.'
'Khozeimeh Sarbisheh, Elaheh'
'Sadeh, Saeid'
'Quail, J. Wilson'
'M\"uller, Jens'

_publ_section_title
;
 Insight into the Formation of Highly Strained [1]Ferrocenophanes with
 Boron in Bridging Position
;
_journal_issue 12
_journal_name_full Organometallics
_journal_page_first 2156
_journal_paper_doi 10.1021/acs.organomet.6b00388
_journal_volume 35
_journal_year 2016
_chemical_formula_moiety 'C26 H42 B Fe N'
_chemical_formula_sum 'C26 H42 B Fe N'
_chemical_formula_weight 435.26
_space_group_crystal_system triclinic
_space_group_IT_number 1
_space_group_name_Hall 'P 1'
_space_group_name_H-M_alt 'P 1'
_symmetry_space_group_name_Hall 'P 1'
_symmetry_space_group_name_H-M 'P 1'
_atom_sites_solution_hydrogens geom
_audit_creation_method SHELXL-2014/7
_audit_update_record
;
2016-05-12 # Formatted by publCIF

;
_cell_angle_alpha 102.1770(12)
_cell_angle_beta 103.3960(13)
_cell_angle_gamma 105.9690(12)
_cell_formula_units_Z 1
_cell_length_a 7.3391(3)
_cell_length_b 9.4771(3)
_cell_length_c 9.9193(3)
_cell_measurement_reflns_used 9919
_cell_measurement_temperature 173(2)
_cell_measurement_theta_max 28.79
_cell_measurement_theta_min 2.70
_cell_volume 616.80(4)
_computing_cell_refinement 'Bruker SAINT'
_computing_data_collection 'Bruker APEX2'
_computing_data_reduction 'Bruker SAINT'
_computing_molecular_graphics 'Bruker SHELXTL'
_computing_publication_material 'Bruker SHELXTL'
_computing_structure_refinement 'SHELXL-2014/7 (Sheldrick, 2014)'
_computing_structure_solution 'SHELXS-97 (Sheldrick 2008)'
_diffrn_ambient_temperature 173(2)
_diffrn_measured_fraction_theta_full 0.999
_diffrn_measured_fraction_theta_max 0.999
_diffrn_measurement_device_type 'Bruker APEX-II CCD'
_diffrn_measurement_method '\f and \w scans'
_diffrn_radiation_type MoK\a
_diffrn_radiation_wavelength 0.71073
_diffrn_reflns_av_R_equivalents 0.0271
_diffrn_reflns_av_unetI/netI 0.0381
_diffrn_reflns_Laue_measured_fraction_full 0.999
_diffrn_reflns_Laue_measured_fraction_max 0.999
_diffrn_reflns_limit_h_max 10
_diffrn_reflns_limit_h_min -10
_diffrn_reflns_limit_k_max 13
_diffrn_reflns_limit_k_min -13
_diffrn_reflns_limit_l_max 14
_diffrn_reflns_limit_l_min -14
_diffrn_reflns_number 27754
_diffrn_reflns_point_group_measured_fraction_full 0.999
_diffrn_reflns_point_group_measured_fraction_max 0.999
_diffrn_reflns_theta_full 25.242
_diffrn_reflns_theta_max 30.508
_diffrn_reflns_theta_min 3.035
_exptl_absorpt_coefficient_mu 0.623
_exptl_absorpt_correction_T_max 0.7457
_exptl_absorpt_correction_T_min 0.6956
_exptl_absorpt_correction_type multi-scan
_exptl_absorpt_process_details sadabs
_exptl_crystal_colour orange
_exptl_crystal_density_diffrn 1.172
_exptl_crystal_description chip
_exptl_crystal_F_000 236
_exptl_crystal_size_max 0.300
_exptl_crystal_size_mid 0.250
_exptl_crystal_size_min 0.200
_refine_diff_density_max 0.292
_refine_diff_density_min -0.209
_refine_diff_density_rms 0.042
_refine_ls_abs_structure_details
; 
 Refined as an inversion twin. 
;
_refine_ls_abs_structure_Flack 0.014(11)
_refine_ls_extinction_method none
_refine_ls_goodness_of_fit_ref 0.999
_refine_ls_hydrogen_treatment constr
_refine_ls_matrix_type full
_refine_ls_number_parameters 339
_refine_ls_number_reflns 7483
_refine_ls_number_restraints 29
_refine_ls_restrained_S_all 0.997
_refine_ls_R_factor_all 0.0363
_refine_ls_R_factor_gt 0.0312
_refine_ls_shift/su_max 0.000
_refine_ls_shift/su_mean 0.000
_refine_ls_structure_factor_coef Fsqd
_refine_ls_weighting_details 'w=1/[\s^2^(Fo^2^)+(0.0357P)^2^] where P=(Fo^2^+2Fc^2^)/3'
_refine_ls_weighting_scheme calc
_refine_ls_wR_factor_gt 0.0634
_refine_ls_wR_factor_ref 0.0656
_reflns_Friedel_coverage 1.000
_reflns_Friedel_fraction_full 0.999
_reflns_Friedel_fraction_max 0.999
_reflns_number_gt 6874
_reflns_number_total 7483
_reflns_threshold_expression 'I > 2\s(I)'
_cod_data_source_file om6b00388_si_002.cif
_cod_data_source_block SS427
_cod_depositor_comments 'Adding full bibliography for 4086548.cif.'
_cod_database_code 4086548
_publcif_datablock.id {221fa193-42c7-4ace-9e15-e7fa789b6a60}

_shelx_shelxl_version_number 2014/7
_shelx_space_group_comment
; 
The symmetry employed for this shelxl refinement is uniquely defined 
by the following loop, which should always be used as a source of 
symmetry information in preference to the above space-group names. 
They are only intended as comments. 
;
_shelx_estimated_absorpt_t_min 0.835
_shelx_estimated_absorpt_t_max 0.886

loop_
_space_group_symop_operation_xyz
'x, y, z'

loop_
_atom_site_label
_atom_site_type_symbol
_atom_site_fract_x
_atom_site_fract_y
_atom_site_fract_z
_atom_site_U_iso_or_equiv
_atom_site_adp_type
_atom_site_occupancy
_atom_site_site_symmetry_order
_atom_site_calc_flag
_atom_site_refinement_flags_posn
_atom_site_refinement_flags_adp
_atom_site_refinement_flags_occupancy
_atom_site_disorder_assembly
_atom_site_disorder_group
Fe1 Fe 0.51458(2) 0.27941(2) 0.51598(2) 0.02737(8) Uani 1 1 d . . . . .
B1 B 0.4871(3) 0.5342(2) 0.4933(2) 0.0235(4) Uani 1 1 d . . . . .
C1 C 0.6833(3) 0.4874(2) 0.5281(2) 0.0261(4) Uani 1 1 d . . . . .
C2 C 0.7497(3) 0.4542(2) 0.6638(2) 0.0266(4) Uani 1 1 d . . . . .
C3 C 0.8102(4) 0.3236(3) 0.6364(3) 0.0429(6) Uani 1 1 d . . . . .
H3 H 0.8539 0.2720 0.7097 0.051 Uiso 1 1 calc R U . . .
C4 C 0.7855(4) 0.2729(3) 0.4874(3) 0.0491(7) Uani 1 1 d . . . . .
H4 H 0.8106 0.1805 0.4367 0.059 Uiso 1 1 calc R U . . .
C5 C 0.7114(3) 0.3732(3) 0.4209(3) 0.0361(5) Uani 1 1 d . . . . .
H5 H 0.6803 0.3645 0.3152 0.043 Uiso 1 1 calc R U . . .
C6 C 0.3109(3) 0.3790(2) 0.4723(2) 0.0273(4) Uani 1 1 d . . . . .
C7 C 0.2634(3) 0.2415(2) 0.3544(2) 0.0274(4) Uani 1 1 d . . . . .
C8 C 0.2348(4) 0.1119(3) 0.4100(3) 0.0430(6) Uani 1 1 d . . . . .
H8 H 0.2084 0.0037 0.3537 0.052 Uiso 1 1 calc R U . . .
C9 C 0.2595(4) 0.1649(3) 0.5603(3) 0.0526(8) Uani 1 1 d . . . . .
H9 H 0.2527 0.1008 0.6284 0.063 Uiso 1 1 calc R U . . .
C10 C 0.3028(3) 0.3260(3) 0.5973(3) 0.0374(5) Uani 1 1 d . . . . .
H10 H 0.3288 0.3937 0.6968 0.045 Uiso 1 1 calc R U . . .
C11 C 0.7606(3) 0.5481(2) 0.8116(2) 0.0305(4) Uani 1 1 d . . . . .
H11 H 0.6573 0.5982 0.7950 0.037 Uiso 1 1 calc R U . . .
C12 C 0.9640(3) 0.6781(3) 0.8817(3) 0.0411(5) Uani 1 1 d . . . . .
H12A H 0.9818 0.7423 0.8157 0.049 Uiso 1 1 calc R U . . .
H12B H 0.9613 0.7438 0.9727 0.049 Uiso 1 1 calc R U . . .
C13 C 1.1438(4) 0.6268(4) 0.9164(3) 0.0539(7) Uani 1 1 d . . . . .
H13A H 1.1517 0.5648 0.8268 0.081 Uiso 1 1 calc R U . . .
H13B H 1.1303 0.5653 0.9839 0.081 Uiso 1 1 calc R U . . .
H13C H 1.2652 0.7171 0.9609 0.081 Uiso 1 1 calc R U . . .
C14 C 0.7116(5) 0.4511(4) 0.9121(3) 0.0429(7) Uani 1 1 d . . . . .
H14A H 0.5983 0.3557 0.8554 0.052 Uiso 1 1 calc R U . . .
H14B H 0.8278 0.4216 0.9514 0.052 Uiso 1 1 calc R U . . .
C15 C 0.6586(5) 0.5356(4) 1.0374(3) 0.0669(9) Uani 1 1 d . . . . .
H15A H 0.5330 0.5524 0.9998 0.100 Uiso 1 1 calc R U . . .
H15B H 0.7648 0.6348 1.0884 0.100 Uiso 1 1 calc R U . . .
H15C H 0.6438 0.4740 1.1046 0.100 Uiso 1 1 calc R U . . .
C16 C 0.2377(3) 0.2347(2) 0.1968(2) 0.0327(4) Uani 1 1 d . . . . .
H16 H 0.3309 0.3335 0.1957 0.039 Uiso 1 1 calc R U . . .
C17 C 0.0254(4) 0.2268(3) 0.1213(3) 0.0488(6) Uani 1 1 d . . . . .
H17A H -0.0020 0.3131 0.1786 0.059 Uiso 1 1 calc R U . . .
H17B H 0.0199 0.2417 0.0248 0.059 Uiso 1 1 calc R U . . .
C18 C -0.1386(4) 0.0781(4) 0.1015(3) 0.0542(7) Uani 1 1 d . . . . .
H18A H -0.2688 0.0888 0.0658 0.081 Uiso 1 1 calc R U . . .
H18B H -0.1257 0.0557 0.1946 0.081 Uiso 1 1 calc R U . . .
H18C H -0.1270 -0.0061 0.0312 0.081 Uiso 1 1 calc R U . . .
C19 C 0.2948(4) 0.1053(4) 0.1164(3) 0.0415(7) Uani 1 1 d . . . . .
H19A H 0.4309 0.1154 0.1718 0.050 Uiso 1 1 calc R U . . .
H19B H 0.2032 0.0060 0.1149 0.050 Uiso 1 1 calc R U . . .
C20 C 0.2898(5) 0.1011(4) -0.0376(3) 0.0651(9) Uani 1 1 d . . . . .
H20A H 0.3371 0.0195 -0.0780 0.098 Uiso 1 1 calc R U . . .
H20B H 0.3761 0.2001 -0.0384 0.098 Uiso 1 1 calc R U . . .
H20C H 0.1530 0.0809 -0.0963 0.098 Uiso 1 1 calc R U . . .
N1 N 0.4975(8) 0.6822(10) 0.4947(11) 0.0239(11) Uani 0.686(9) 1 d . U P A 1
C21 C 0.6913(9) 0.8042(5) 0.5172(6) 0.0371(11) Uani 0.686(9) 1 d . U P A 1
H21 H 0.7962 0.7553 0.5296 0.044 Uiso 0.686(9) 1 calc R U P A 1
C22 C 0.7491(13) 0.9343(7) 0.6545(10) 0.0495(17) Uani 0.686(9) 1 d . U P A 1
H22A H 0.8825 1.0057 0.6704 0.074 Uiso 0.686(9) 1 calc R U P A 1
H22B H 0.7492 0.8928 0.7370 0.074 Uiso 0.686(9) 1 calc R U P A 1
H22C H 0.6530 0.9886 0.6449 0.074 Uiso 0.686(9) 1 calc R U P A 1
C23 C 0.6885(8) 0.8595(7) 0.3839(6) 0.0554(13) Uani 0.686(9) 1 d . U P A 1
H23A H 0.6499 0.7713 0.2982 0.083 Uiso 0.686(9) 1 calc R U P A 1
H23B H 0.8214 0.9296 0.3965 0.083 Uiso 0.686(9) 1 calc R U P A 1
H23C H 0.5922 0.9135 0.3710 0.083 Uiso 0.686(9) 1 calc R U P A 1
C24 C 0.3253(8) 0.7362(6) 0.4816(4) 0.0293(10) Uani 0.686(9) 1 d . U P A 1
H24 H 0.3740 0.8471 0.4859 0.035 Uiso 0.686(9) 1 calc R U P A 1
C25 C 0.2419(7) 0.7257(7) 0.6065(5) 0.0464(11) Uani 0.686(9) 1 d . U P A 1
H25A H 0.1433 0.7778 0.6035 0.070 Uiso 0.686(9) 1 calc R U P A 1
H25B H 0.3502 0.7750 0.6983 0.070 Uiso 0.686(9) 1 calc R U P A 1
H25C H 0.1782 0.6176 0.5985 0.070 Uiso 0.686(9) 1 calc R U P A 1
C26 C 0.1612(16) 0.6516(11) 0.3381(10) 0.0536(18) Uani 0.686(9) 1 d . U P A 1
H26A H 0.2175 0.6559 0.2580 0.080 Uiso 0.686(9) 1 calc R U P A 1
H26B H 0.0588 0.7001 0.3295 0.080 Uiso 0.686(9) 1 calc R U P A 1
H26C H 0.1015 0.5442 0.3344 0.080 Uiso 0.686(9) 1 calc R U P A 1
N1A N 0.4391(19) 0.668(2) 0.487(2) 0.024(2) Uani 0.314(9) 1 d . U P A 2
C21A C 0.5902(17) 0.8075(8) 0.4901(9) 0.029(2) Uani 0.314(9) 1 d . U P A 2
H21A H 0.5207 0.8822 0.4728 0.034 Uiso 0.314(9) 1 calc R U P A 2
C22A C 0.747(2) 0.8817(15) 0.6341(18) 0.040(3) Uani 0.314(9) 1 d . U P A 2
H22D H 0.8107 0.8084 0.6594 0.060 Uiso 0.314(9) 1 calc R U P A 2
H22E H 0.6865 0.9137 0.7080 0.060 Uiso 0.314(9) 1 calc R U P A 2
H22F H 0.8476 0.9717 0.6293 0.060 Uiso 0.314(9) 1 calc R U P A 2
C23A C 0.6792(16) 0.7782(15) 0.3694(11) 0.045(2) Uani 0.314(9) 1 d . U P A 2
H23D H 0.5737 0.7390 0.2760 0.067 Uiso 0.314(9) 1 calc R U P A 2
H23E H 0.7448 0.7022 0.3804 0.067 Uiso 0.314(9) 1 calc R U P A 2
H23F H 0.7773 0.8741 0.3731 0.067 Uiso 0.314(9) 1 calc R U P A 2
C24A C 0.2328(16) 0.6698(12) 0.4645(10) 0.034(2) Uani 0.314(9) 1 d . U P A 2
H24A H 0.1501 0.5688 0.4694 0.040 Uiso 0.314(9) 1 calc R U P A 2
C25A C 0.2269(14) 0.7953(13) 0.5890(11) 0.046(2) Uani 0.314(9) 1 d . U P A 2
H25D H 0.2859 0.8964 0.5775 0.068 Uiso 0.314(9) 1 calc R U P A 2
H25E H 0.3025 0.7898 0.6820 0.068 Uiso 0.314(9) 1 calc R U P A 2
H25F H 0.0883 0.7794 0.5867 0.068 Uiso 0.314(9) 1 calc R U P A 2
C26A C 0.144(4) 0.683(2) 0.315(2) 0.057(4) Uani 0.314(9) 1 d . U P A 2
H26D H 0.1397 0.5950 0.2408 0.086 Uiso 0.314(9) 1 calc R U P A 2
H26E H 0.2256 0.7782 0.3044 0.086 Uiso 0.314(9) 1 calc R U P A 2
H26F H 0.0080 0.6844 0.3047 0.086 Uiso 0.314(9) 1 calc R U P A 2

loop_
_atom_site_aniso_label
_atom_site_aniso_U_11
_atom_site_aniso_U_22
_atom_site_aniso_U_33
_atom_site_aniso_U_23
_atom_site_aniso_U_13
_atom_site_aniso_U_12
Fe1 0.03733(15) 0.01762(12) 0.02975(13) 0.00896(9) 0.01009(10) 0.01199(9)
B1 0.0247(10) 0.0184(9) 0.0265(9) 0.0073(7) 0.0050(8) 0.0077(7)
C1 0.0203(8) 0.0264(10) 0.0339(9) 0.0126(8) 0.0103(7) 0.0071(7)
C2 0.0237(9) 0.0252(10) 0.0337(11) 0.0107(8) 0.0066(8) 0.0128(8)
C3 0.0474(15) 0.0407(14) 0.0444(14) 0.0100(11) 0.0039(11) 0.0315(12)
C4 0.0478(15) 0.0556(18) 0.0462(15) -0.0010(12) 0.0092(12) 0.0374(14)
C5 0.0289(11) 0.0488(14) 0.0358(12) 0.0115(11) 0.0149(10) 0.0175(10)
C6 0.0211(9) 0.0248(10) 0.0355(10) 0.0060(8) 0.0104(8) 0.0077(7)
C7 0.0256(10) 0.0206(9) 0.0337(11) 0.0085(8) 0.0092(8) 0.0040(7)
C8 0.0524(15) 0.0215(11) 0.0401(13) 0.0077(9) 0.0104(11) -0.0062(10)
C9 0.0565(17) 0.0431(15) 0.0378(14) 0.0172(12) 0.0123(12) -0.0163(13)
C10 0.0296(11) 0.0394(13) 0.0342(11) 0.0026(10) 0.0156(9) -0.0008(9)
C11 0.0315(10) 0.0276(10) 0.0328(10) 0.0075(8) 0.0093(8) 0.0121(8)
C12 0.0352(12) 0.0338(12) 0.0460(13) 0.0042(10) 0.0095(10) 0.0070(9)
C13 0.0365(13) 0.0616(18) 0.0534(15) 0.0147(13) 0.0024(11) 0.0123(12)
C14 0.0451(16) 0.0465(18) 0.0333(13) 0.0139(13) 0.0083(12) 0.0109(13)
C15 0.0603(19) 0.092(3) 0.0366(13) 0.0118(15) 0.0178(13) 0.0103(17)
C16 0.0336(10) 0.0267(10) 0.0328(10) 0.0100(8) 0.0067(8) 0.0045(8)
C17 0.0474(14) 0.0460(15) 0.0464(14) 0.0111(11) 0.0004(11) 0.0195(11)
C18 0.0331(12) 0.0666(18) 0.0499(15) 0.0046(13) 0.0059(11) 0.0122(12)
C19 0.0343(13) 0.0449(18) 0.0340(13) 0.0017(12) 0.0091(11) 0.0048(12)
C20 0.0593(18) 0.071(2) 0.0381(14) -0.0046(13) 0.0179(13) -0.0048(15)
N1 0.026(3) 0.022(2) 0.029(2) 0.0100(16) 0.010(3) 0.014(2)
C21 0.027(2) 0.0226(19) 0.065(3) 0.0169(18) 0.016(2) 0.0088(16)
C22 0.042(3) 0.029(3) 0.060(4) 0.007(3) -0.002(2) 0.003(3)
C23 0.074(3) 0.038(3) 0.075(3) 0.032(2) 0.047(3) 0.019(2)
C24 0.031(2) 0.023(2) 0.037(2) 0.0110(17) 0.0079(18) 0.0142(19)
C25 0.044(2) 0.052(3) 0.058(2) 0.017(2) 0.0273(19) 0.028(2)
C26 0.048(3) 0.050(4) 0.054(4) 0.009(3) -0.009(3) 0.027(3)
N1A 0.026(6) 0.023(4) 0.026(4) 0.011(3) 0.004(5) 0.011(5)
C21A 0.034(5) 0.019(3) 0.034(4) 0.012(3) 0.012(4) 0.006(3)
C22A 0.033(5) 0.029(7) 0.046(6) 0.006(6) 0.011(4) 0.000(6)
C23A 0.059(6) 0.042(6) 0.057(5) 0.029(5) 0.039(5) 0.026(5)
C24A 0.027(4) 0.020(4) 0.050(5) 0.008(3) 0.003(4) 0.012(4)
C25A 0.044(5) 0.037(5) 0.073(6) 0.020(4) 0.029(4) 0.026(4)
C26A 0.058(8) 0.041(8) 0.055(7) 0.010(5) -0.019(6) 0.024(6)

loop_
_atom_type_symbol
_atom_type_description
_atom_type_scat_dispersion_real
_atom_type_scat_dispersion_imag
_atom_type_scat_source
C C 0.0033 0.0016 'International Tables Vol C Tables 4.2.6.8 and 6.1.1.4'
H H 0.0000 0.0000 'International Tables Vol C Tables 4.2.6.8 and 6.1.1.4'
B B 0.0013 0.0007 'International Tables Vol C Tables 4.2.6.8 and 6.1.1.4'
N N 0.0061 0.0033 'International Tables Vol C Tables 4.2.6.8 and 6.1.1.4'
Fe Fe 0.3463 0.8444 'International Tables Vol C Tables 4.2.6.8 and 6.1.1.4'

loop_
_geom_angle_atom_site_label_1
_geom_angle_atom_site_label_2
_geom_angle_atom_site_label_3
_geom_angle
C1 Fe1 C6 78.76(7)
C1 Fe1 C5 42.39(9)
C6 Fe1 C5 102.02(9)
C1 Fe1 C10 101.56(9)
C6 Fe1 C10 42.11(9)
C5 Fe1 C10 139.43(10)
C1 Fe1 C2 42.49(8)
C6 Fe1 C2 102.57(8)
C5 Fe1 C2 69.27(9)
C10 Fe1 C2 96.78(9)
C1 Fe1 C7 102.59(8)
C6 Fe1 C7 42.31(8)
C5 Fe1 C7 97.24(9)
C10 Fe1 C7 69.07(9)
C2 Fe1 C7 140.63(8)
C1 Fe1 C9 141.97(11)
C6 Fe1 C9 70.26(11)
C5 Fe1 C9 165.08(9)
C10 Fe1 C9 40.41(12)
C2 Fe1 C9 124.22(10)
C7 Fe1 C9 68.34(10)
C1 Fe1 C8 143.27(9)
C6 Fe1 C8 70.27(10)
C5 Fe1 C8 126.06(10)
C10 Fe1 C8 67.83(10)
C2 Fe1 C8 163.58(8)
C7 Fe1 C8 40.73(9)
C9 Fe1 C8 39.85(10)
C1 Fe1 C4 70.27(10)
C6 Fe1 C4 142.49(10)
C5 Fe1 C4 40.49(11)
C10 Fe1 C4 164.13(8)
C2 Fe1 C4 67.88(9)
C7 Fe1 C4 125.30(10)
C9 Fe1 C4 145.92(13)
C8 Fe1 C4 126.89(11)
C1 Fe1 C3 69.90(10)
C6 Fe1 C3 142.79(9)
C5 Fe1 C3 67.46(11)
C10 Fe1 C3 125.67(10)
C2 Fe1 C3 40.28(9)
C7 Fe1 C3 163.91(8)
C9 Fe1 C3 126.46(12)
C8 Fe1 C3 145.51(11)
C4 Fe1 C3 39.26(11)
C1 Fe1 B1 39.39(7)
C6 Fe1 B1 39.38(7)
C5 Fe1 B1 70.36(9)
C10 Fe1 B1 69.07(9)
C2 Fe1 B1 69.94(7)
C7 Fe1 B1 70.69(8)
C9 Fe1 B1 106.66(11)
C8 Fe1 B1 107.69(9)
C4 Fe1 B1 107.40(10)
C3 Fe1 B1 106.79(9)
N1 B1 C1 121.7(3)
N1A B1 C1 137.9(6)
N1 B1 C6 134.8(3)
N1A B1 C6 118.6(6)
C1 B1 C6 103.38(15)
N1 B1 Fe1 172.2(3)
N1A B1 Fe1 169.6(6)
C1 B1 Fe1 51.51(9)
C6 B1 Fe1 51.88(9)
C5 C1 C2 104.81(18)
C5 C1 B1 120.67(18)
C2 C1 B1 119.57(16)
C5 C1 Fe1 69.95(13)
C2 C1 Fe1 70.42(11)
B1 C1 Fe1 89.10(11)
C3 C2 C1 108.9(2)
C3 C2 C11 125.7(2)
C1 C2 C11 125.34(17)
C3 C2 Fe1 72.57(15)
C1 C2 Fe1 67.09(11)
C11 C2 Fe1 128.23(15)
C4 C3 C2 108.7(2)
C4 C3 Fe1 70.02(15)
C2 C3 Fe1 67.16(13)
C4 C3 H3 125.6
C2 C3 H3 125.6
Fe1 C3 H3 125.6
C3 C4 C5 107.7(2)
C3 C4 Fe1 70.72(15)
C5 C4 Fe1 66.85(13)
C3 C4 H4 126.1
C5 C4 H4 126.1
Fe1 C4 H4 126.1
C4 C5 C1 109.8(2)
C4 C5 Fe1 72.66(16)
C1 C5 Fe1 67.67(11)
C4 C5 H5 125.1
C1 C5 H5 125.1
Fe1 C5 H5 125.1
C10 C6 C7 105.03(18)
C10 C6 B1 118.01(18)
C7 C6 B1 121.58(16)
C10 C6 Fe1 69.93(13)
C7 C6 Fe1 70.28(12)
B1 C6 Fe1 88.74(11)
C8 C7 C6 108.88(19)
C8 C7 C16 125.4(2)
C6 C7 C16 125.61(19)
C8 C7 Fe1 71.67(14)
C6 C7 Fe1 67.41(11)
C16 C7 Fe1 129.26(15)
C9 C8 C7 108.2(2)
C9 C8 Fe1 70.05(15)
C7 C8 Fe1 67.60(13)
C9 C8 H8 125.9
C7 C8 H8 125.9
Fe1 C8 H8 125.9
C10 C9 C8 107.6(2)
C10 C9 Fe1 67.29(13)
C8 C9 Fe1 70.11(15)
C10 C9 H9 126.2
C8 C9 H9 126.2
Fe1 C9 H9 126.2
C9 C10 C6 110.3(2)
C9 C10 Fe1 72.29(16)
C6 C10 Fe1 67.96(11)
C9 C10 H10 124.8
C6 C10 H10 124.8
Fe1 C10 H10 124.8
C2 C11 C14 113.43(19)
C2 C11 C12 110.28(18)
C14 C11 C12 112.1(2)
C2 C11 H11 106.9
C14 C11 H11 106.9
C12 C11 H11 106.9
C13 C12 C11 115.6(2)
C13 C12 H12A 108.4
C11 C12 H12A 108.4
C13 C12 H12B 108.4
C11 C12 H12B 108.4
H12A C12 H12B 107.4
C12 C13 H13A 109.5
C12 C13 H13B 109.5
H13A C13 H13B 109.5
C12 C13 H13C 109.5
H13A C13 H13C 109.5
H13B C13 H13C 109.5
C15 C14 C11 112.5(3)
C15 C14 H14A 109.1
C11 C14 H14A 109.1
C15 C14 H14B 109.1
C11 C14 H14B 109.1
H14A C14 H14B 107.8
C14 C15 H15A 109.5
C14 C15 H15B 109.5
H15A C15 H15B 109.5
C14 C15 H15C 109.5
H15A C15 H15C 109.5
H15B C15 H15C 109.5
C7 C16 C19 112.6(2)
C7 C16 C17 110.20(19)
C19 C16 C17 112.6(2)
C7 C16 H16 107.0
C19 C16 H16 107.0
C17 C16 H16 107.0
C18 C17 C16 115.1(2)
C18 C17 H17A 108.5
C16 C17 H17A 108.5
C18 C17 H17B 108.5
C16 C17 H17B 108.5
H17A C17 H17B 107.5
C17 C18 H18A 109.5
C17 C18 H18B 109.5
H18A C18 H18B 109.5
C17 C18 H18C 109.5
H18A C18 H18C 109.5
H18B C18 H18C 109.5
C20 C19 C16 115.2(3)
C20 C19 H19A 108.5
C16 C19 H19A 108.5
C20 C19 H19B 108.5
C16 C19 H19B 108.5
H19A C19 H19B 107.5
C19 C20 H20A 109.5
C19 C20 H20B 109.5
H20A C20 H20B 109.5
C19 C20 H20C 109.5
H20A C20 H20C 109.5
H20B C20 H20C 109.5
B1 N1 C24 124.0(5)
B1 N1 C21 121.5(5)
C24 N1 C21 114.4(7)
N1 C21 C22 112.2(6)
N1 C21 C23 111.0(6)
C22 C21 C23 112.7(5)
N1 C21 H21 106.9
C22 C21 H21 106.9
C23 C21 H21 106.9
C21 C22 H22A 109.5
C21 C22 H22B 109.5
H22A C22 H22B 109.5
C21 C22 H22C 109.5
H22A C22 H22C 109.5
H22B C22 H22C 109.5
C21 C23 H23A 109.5
C21 C23 H23B 109.5
H23A C23 H23B 109.5
C21 C23 H23C 109.5
H23A C23 H23C 109.5
H23B C23 H23C 109.5
N1 C24 C25 111.5(5)
N1 C24 C26 112.7(6)
C25 C24 C26 110.1(6)
N1 C24 H24 107.4
C25 C24 H24 107.4
C26 C24 H24 107.4
C24 C25 H25A 109.5
C24 C25 H25B 109.5
H25A C25 H25B 109.5
C24 C25 H25C 109.5
H25A C25 H25C 109.5
H25B C25 H25C 109.5
C24 C26 H26A 109.5
C24 C26 H26B 109.5
H26A C26 H26B 109.5
C24 C26 H26C 109.5
H26A C26 H26C 109.5
H26B C26 H26C 109.5
B1 N1A C21A 120.6(10)
B1 N1A C24A 122.1(11)
C21A N1A C24A 117.1(15)
N1A C21A C22A 112.7(11)
N1A C21A C23A 111.5(11)
C22A C21A C23A 111.6(11)
N1A C21A H21A 106.9
C22A C21A H21A 106.9
C23A C21A H21A 106.9
C21A C22A H22D 109.5
C21A C22A H22E 109.5
H22D C22A H22E 109.5
C21A C22A H22F 109.5
H22D C22A H22F 109.5
H22E C22A H22F 109.5
C21A C23A H23D 109.5
C21A C23A H23E 109.5
H23D C23A H23E 109.5
C21A C23A H23F 109.5
H23D C23A H23F 109.5
H23E C23A H23F 109.5
N1A C24A C26A 111.8(15)
N1A C24A C25A 110.2(11)
C26A C24A C25A 113.2(11)
N1A C24A H24A 107.1
C26A C24A H24A 107.1
C25A C24A H24A 107.1
C24A C25A H25D 109.5
C24A C25A H25E 109.5
H25D C25A H25E 109.5
C24A C25A H25F 109.5
H25D C25A H25F 109.5
H25E C25A H25F 109.5
C24A C26A H26D 109.5
C24A C26A H26E 109.5
H26D C26A H26E 109.5
C24A C26A H26F 109.5
H26D C26A H26F 109.5
H26E C26A H26F 109.5

loop_
_geom_bond_atom_site_label_1
_geom_bond_atom_site_label_2
_geom_bond_distance
Fe1 C1 1.9801(19)
Fe1 C6 1.9905(19)
Fe1 C5 2.011(2)
Fe1 C10 2.017(2)
Fe1 C2 2.025(2)
Fe1 C7 2.030(2)
Fe1 C9 2.083(3)
Fe1 C8 2.084(3)
Fe1 C4 2.088(3)
Fe1 C3 2.097(3)
Fe1 B1 2.529(2)
B1 N1 1.380(10)
B1 N1A 1.42(2)
B1 C1 1.605(3)
B1 C6 1.605(3)
C1 C5 1.443(3)
C1 C2 1.452(3)
C2 C3 1.421(3)
C2 C11 1.518(3)
C3 C4 1.406(4)
C3 H3 1.0000
C4 C5 1.420(4)
C4 H4 1.0000
C5 H5 1.0000
C6 C10 1.440(3)
C6 C7 1.451(3)
C7 C8 1.432(3)
C7 C16 1.516(3)
C8 C9 1.420(4)
C8 H8 1.0000
C9 C10 1.418(4)
C9 H9 1.0000
C10 H10 1.0000
C11 C14 1.530(4)
C11 C12 1.541(3)
C11 H11 1.0000
C12 C13 1.519(4)
C12 H12A 0.9900
C12 H12B 0.9900
C13 H13A 0.9800
C13 H13B 0.9800
C13 H13C 0.9800
C14 C15 1.520(4)
C14 H14A 0.9900
C14 H14B 0.9900
C15 H15A 0.9800
C15 H15B 0.9800
C15 H15C 0.9800
C16 C19 1.529(4)
C16 C17 1.538(3)
C16 H16 1.0000
C17 C18 1.521(4)
C17 H17A 0.9900
C17 H17B 0.9900
C18 H18A 0.9800
C18 H18B 0.9800
C18 H18C 0.9800
C19 C20 1.511(4)
C19 H19A 0.9900
C19 H19B 0.9900
C20 H20A 0.9800
C20 H20B 0.9800
C20 H20C 0.9800
N1 C24 1.478(8)
N1 C21 1.499(8)
C21 C22 1.513(8)
C21 C23 1.520(7)
C21 H21 1.0000
C22 H22A 0.9800
C22 H22B 0.9800
C22 H22C 0.9800
C23 H23A 0.9800
C23 H23B 0.9800
C23 H23C 0.9800
C24 C25 1.513(6)
C24 C26 1.520(10)
C24 H24 1.0000
C25 H25A 0.9800
C25 H25B 0.9800
C25 H25C 0.9800
C26 H26A 0.9800
C26 H26B 0.9800
C26 H26C 0.9800
N1A C21A 1.462(17)
N1A C24A 1.484(14)
C21A C22A 1.493(19)
C21A C23A 1.503(12)
C21A H21A 1.0000
C22A H22D 0.9800
C22A H22E 0.9800
C22A H22F 0.9800
C23A H23D 0.9800
C23A H23E 0.9800
C23A H23F 0.9800
C24A C26A 1.519(19)
C24A C25A 1.541(13)
C24A H24A 1.0000
C25A H25D 0.9800
C25A H25E 0.9800
C25A H25F 0.9800
C26A H26D 0.9800
C26A H26E 0.9800
C26A H26F 0.9800

loop_
_publcif_info_datablock.id
_publcif_info_datablock.publ_exptl
_publcif_info_datablock.publ_geom
_publcif_info_datablock.structure
{221fa193-42c7-4ace-9e15-e7fa789b6a60} y y y

loop_
_publcif_info_cif.paper_type
E
